data_4114343
loop_
_publ_author_name
'Anette Yahav'
'Israel Goldberg'
'Arkadi Vigalok'

_publ_section_title
;
 Synthesis of the Elusive (R3P)2MF2 (M = Pd, Pt) Complexes
;
_journal_name_full 'Journal of the American Chemical Society'
_journal_page_first 13634
_journal_page_last 13635
_journal_paper_doi 10.1021/ja0377753
_journal_volume 125
_journal_year 2003
_chemical_formula_sum 'C16 H36 Cl2 F2 P2 Pd'
_chemical_formula_weight 505.69
_chemical_name_systematic
; 
 ? 
;
_space_group_IT_number 8
_symmetry_cell_setting monoclinic
_symmetry_space_group_name_Hall 'C -2y'
_symmetry_space_group_name_H-M 'C 1 m 1'
_atom_sites_solution_hydrogens geom
_atom_sites_solution_primary direct
_atom_sites_solution_secondary difmap
_audit_creation_method SHELXL-97
_cell_angle_alpha 90.00
_cell_angle_beta 99.408(3)
_cell_angle_gamma 90.00
_cell_formula_units_Z 2
_cell_length_a 10.9550(6)
_cell_length_b 14.5680(8)
_cell_length_c 6.7370(2)
_cell_measurement_reflns_used 1919
_cell_measurement_temperature 110(2)
_cell_measurement_theta_max 27.87
_cell_measurement_theta_min 2.35
_cell_volume 1060.71(9)
_computing_cell_refinement Denzo
_computing_data_collection 'Collect, Nonius B.V.'
_computing_data_reduction Denzo
_computing_structure_refinement 'SHELXL-97 (Sheldrick, 1997)'
_computing_structure_solution SIR-92
_diffrn_ambient_temperature 110(2)
_diffrn_detector_area_resol_mean '56 microns'
_diffrn_measured_fraction_theta_full 0.981
_diffrn_measured_fraction_theta_max 0.981
_diffrn_measurement_device_type 'Nonius KappaCCD'
_diffrn_measurement_method '1 deg. Phi scans'
_diffrn_radiation_monochromator graphite
_diffrn_radiation_source 'fine-focus sealed tube'
_diffrn_radiation_type MoK\a
_diffrn_radiation_wavelength 0.71073
_diffrn_reflns_av_R_equivalents 0.0510
_diffrn_reflns_av_sigmaI/netI 0.0641
_diffrn_reflns_limit_h_max 14
_diffrn_reflns_limit_h_min -14
_diffrn_reflns_limit_k_max 19
_diffrn_reflns_limit_k_min -16
_diffrn_reflns_limit_l_max 8
_diffrn_reflns_limit_l_min -8
_diffrn_reflns_number 3997
_diffrn_reflns_theta_full 27.87
_diffrn_reflns_theta_max 27.87
_diffrn_reflns_theta_min 2.35
_exptl_absorpt_coefficient_mu 1.291
_exptl_absorpt_correction_T_max 0.9383
_exptl_absorpt_correction_T_min 0.7385
_exptl_absorpt_correction_type multi-scan
_exptl_crystal_colour colorless
_exptl_crystal_density_diffrn 1.583
_exptl_crystal_description plates
_exptl_crystal_F_000 520
_exptl_crystal_size_max 0.25
_exptl_crystal_size_mid 0.15
_exptl_crystal_size_min 0.05
_refine_diff_density_max 0.569
_refine_diff_density_min -0.893
_refine_diff_density_rms 0.118
_refine_ls_abs_structure_details 'Flack H D (1983), Acta Cryst. A39, 876-881'
_refine_ls_abs_structure_Flack 0.56(4)
_refine_ls_extinction_method none
_refine_ls_goodness_of_fit_ref 1.066
_refine_ls_hydrogen_treatment constr
_refine_ls_matrix_type full
_refine_ls_number_parameters 117
_refine_ls_number_reflns 2066
_refine_ls_number_restraints 2
_refine_ls_restrained_S_all 1.066
_refine_ls_R_factor_all 0.0440
_refine_ls_R_factor_gt 0.0375
_refine_ls_shift/su_max 0.000
_refine_ls_shift/su_mean 0.000
_refine_ls_structure_factor_coef Fsqd
_refine_ls_weighting_details 'calc w=1/[\s^2^(Fo^2^)+(0.0241P)^2^+0.6798P] where P=(Fo^2^+2Fc^2^)/3'
_refine_ls_weighting_scheme calc
_refine_ls_wR_factor_gt 0.0744
_refine_ls_wR_factor_ref 0.0774
_reflns_number_gt 1919
_reflns_number_total 2066
_reflns_threshold_expression >2sigma(I)
_cod_data_source_file ja0377753si20030806_082254.cif
_cod_data_source_block ar1
_cod_database_code 4114343

loop_
_symmetry_equiv_pos_as_xyz
'x, y, z'
'x, -y, z'
'x+1/2, y+1/2, z'
'x+1/2, -y+1/2, z'

loop_
_atom_site_label
_atom_site_type_symbol
_atom_site_fract_x
_atom_site_fract_y
_atom_site_fract_z
_atom_site_U_iso_or_equiv
_atom_site_adp_type
_atom_site_occupancy
_atom_site_symmetry_multiplicity
_atom_site_calc_flag
_atom_site_refinement_flags
Pd1 Pd 0.50107(4) 0.5000 0.00301(5) 0.01557(13) Uani 1 2 d S
F2 F 0.5730(3) 0.3998(2) -0.1614(4) 0.0191(8) Uani 1 1 d .
P3 P 0.43601(13) 0.38635(12) 0.17988(19) 0.0144(3) Uani 1 1 d .
C4 C 0.3161(4) 0.3128(3) 0.0356(7) 0.0178(10) Uani 1 1 d .
H4 H 0.2859 0.2700 0.1329 0.021 Uiso 1 1 calc R
C5 C 0.2051(5) 0.3688(4) -0.0658(8) 0.0249(11) Uani 1 1 d .
H5A H 0.1433 0.3275 -0.1402 0.030 Uiso 1 1 calc R
H5B H 0.2324 0.4131 -0.1591 0.030 Uiso 1 1 calc R
H5C H 0.1685 0.4018 0.0368 0.030 Uiso 1 1 calc R
C6 C 0.3661(5) 0.2541(4) -0.1225(8) 0.0244(11) Uani 1 1 d .
H6A H 0.4031 0.2941 -0.2135 0.029 Uiso 1 1 calc R
H6B H 0.2982 0.2190 -0.1998 0.029 Uiso 1 1 calc R
H6C H 0.4291 0.2117 -0.0551 0.029 Uiso 1 1 calc R
C7 C 0.5687(5) 0.3100(3) 0.2646(7) 0.0179(10) Uani 1 1 d .
H7 H 0.5980 0.2856 0.1419 0.021 Uiso 1 1 calc R
C8 C 0.6751(5) 0.3651(4) 0.3842(7) 0.0213(11) Uani 1 1 d .
H8A H 0.7420 0.3232 0.4401 0.026 Uiso 1 1 calc R
H8B H 0.6453 0.3979 0.4939 0.026 Uiso 1 1 calc R
H8C H 0.7062 0.4094 0.2949 0.026 Uiso 1 1 calc R
C9 C 0.5357(5) 0.2276(4) 0.3866(8) 0.0242(11) Uani 1 1 d .
H9A H 0.5140 0.2490 0.5142 0.029 Uiso 1 1 calc R
H9B H 0.6069 0.1861 0.4137 0.029 Uiso 1 1 calc R
H9C H 0.4652 0.1949 0.3099 0.029 Uiso 1 1 calc R
C10 C 0.3747(4) 0.4124(3) 0.4093(7) 0.0172(10) Uani 1 1 d .
H10A H 0.3242 0.3595 0.4400 0.021 Uiso 1 1 calc R
H10B H 0.4452 0.4179 0.5210 0.021 Uiso 1 1 calc R
C11 C 0.2950(6) 0.5000 0.4067(10) 0.0167(14) Uani 1 2 d S
H11A H 0.2523 0.5000 0.5254 0.020 Uiso 1 2 calc SR
H11B H 0.2310 0.5000 0.2845 0.020 Uiso 1 2 calc SR
C12 C 0.3253(7) 0.0000 0.8571(11) 0.0262(17) Uani 1 2 d S
H12A H 0.2716 -0.0550 0.8384 0.031 Uiso 0.50 1 calc PR
H12B H 0.2716 0.0550 0.8384 0.031 Uiso 0.50 1 calc PR
Cl13 Cl 0.41233(18) 0.0000 1.1057(3) 0.0314(4) Uani 1 2 d S
Cl14 Cl 0.42523(18) 0.0000 0.6768(3) 0.0384(5) Uani 1 2 d S

loop_
_atom_site_aniso_label
_atom_site_aniso_U_11
_atom_site_aniso_U_22
_atom_site_aniso_U_33
_atom_site_aniso_U_23
_atom_site_aniso_U_13
_atom_site_aniso_U_12
Pd1 0.0152(2) 0.0187(3) 0.0133(2) 0.000 0.00361(15) 0.000
F2 0.0175(18) 0.025(2) 0.0151(16) 0.0009(14) 0.0038(13) -0.0039(15)
P3 0.0140(8) 0.0149(8) 0.0148(7) 0.0007(5) 0.0037(6) -0.0003(6)
C4 0.016(2) 0.019(3) 0.018(2) 0.0021(19) 0.0020(18) 0.0007(19)
C5 0.022(3) 0.027(3) 0.023(3) -0.003(2) -0.003(2) -0.002(2)
C6 0.028(3) 0.020(3) 0.023(3) -0.004(2) -0.001(2) 0.001(2)
C7 0.018(3) 0.018(3) 0.015(2) -0.0008(19) -0.0007(17) 0.005(2)
C8 0.015(2) 0.025(3) 0.023(3) 0.002(2) -0.0006(18) 0.001(2)
C9 0.024(3) 0.019(3) 0.030(3) 0.002(2) 0.007(2) 0.003(2)
C10 0.019(3) 0.018(3) 0.016(2) -0.0001(19) 0.0061(18) 0.001(2)
C11 0.014(3) 0.022(4) 0.017(3) 0.000 0.012(2) 0.000
C12 0.022(4) 0.021(4) 0.034(4) 0.000 -0.001(3) 0.000
Cl13 0.0309(11) 0.0348(12) 0.0288(10) 0.000 0.0061(8) 0.000
Cl14 0.0288(12) 0.0588(16) 0.0270(10) 0.000 0.0029(8) 0.000

loop_
_atom_type_symbol
_atom_type_description
_atom_type_scat_dispersion_real
_atom_type_scat_dispersion_imag
_atom_type_scat_source
C C 0.0033 0.0016 'International Tables Vol C Tables 4.2.6.8 and 6.1.1.4'
H H 0.0000 0.0000 'International Tables Vol C Tables 4.2.6.8 and 6.1.1.4'
Cl Cl 0.1484 0.1585 'International Tables Vol C Tables 4.2.6.8 and 6.1.1.4'
P P 0.1023 0.0942 'International Tables Vol C Tables 4.2.6.8 and 6.1.1.4'
F F 0.0171 0.0103 'International Tables Vol C Tables 4.2.6.8 and 6.1.1.4'
Pd Pd -0.9988 1.0072 'International Tables Vol C Tables 4.2.6.8 and 6.1.1.4'

loop_
_geom_angle_atom_site_label_1
_geom_angle_atom_site_label_2
_geom_angle_atom_site_label_3
_geom_angle
_geom_angle_site_symmetry_1
_geom_angle_site_symmetry_3
F2 Pd1 F2 89.99(19) 2_565 .
F2 Pd1 P3 175.90(12) 2_565 .
F2 Pd1 P3 86.84(8) . .
F2 Pd1 P3 86.84(8) 2_565 2_565
F2 Pd1 P3 175.90(12) . 2_565
P3 Pd1 P3 96.22(8) . 2_565
C10 P3 C4 103.8(2) . .
C10 P3 C7 104.1(2) . .
C4 P3 C7 105.7(2) . .
C10 P3 Pd1 119.61(18) . .
C4 P3 Pd1 114.40(16) . .
C7 P3 Pd1 108.02(17) . .
C5 C4 C6 109.6(4) . .
C5 C4 P3 111.8(4) . .
C6 C4 P3 112.7(3) . .
C5 C4 H4 107.5 . .
C6 C4 H4 107.5 . .
P3 C4 H4 107.5 . .
C4 C5 H5A 109.5 . .
C4 C5 H5B 109.5 . .
H5A C5 H5B 109.5 . .
C4 C5 H5C 109.5 . .
H5A C5 H5C 109.5 . .
H5B C5 H5C 109.5 . .
C4 C6 H6A 109.5 . .
C4 C6 H6B 109.5 . .
H6A C6 H6B 109.5 . .
C4 C6 H6C 109.5 . .
H6A C6 H6C 109.5 . .
H6B C6 H6C 109.5 . .
C8 C7 C9 110.8(4) . .
C8 C7 P3 109.9(3) . .
C9 C7 P3 113.3(3) . .
C8 C7 H7 107.5 . .
C9 C7 H7 107.5 . .
P3 C7 H7 107.5 . .
C7 C8 H8A 109.5 . .
C7 C8 H8B 109.5 . .
H8A C8 H8B 109.5 . .
C7 C8 H8C 109.5 . .
H8A C8 H8C 109.5 . .
H8B C8 H8C 109.5 . .
C7 C9 H9A 109.5 . .
C7 C9 H9B 109.5 . .
H9A C9 H9B 109.5 . .
C7 C9 H9C 109.5 . .
H9A C9 H9C 109.5 . .
H9B C9 H9C 109.5 . .
C11 C10 P3 116.6(4) . .
C11 C10 H10A 108.1 . .
P3 C10 H10A 108.1 . .
C11 C10 H10B 108.1 . .
P3 C10 H10B 108.1 . .
H10A C10 H10B 107.3 . .
C10 C11 C10 111.4(5) . 2_565
C10 C11 H11A 109.3 . .
C10 C11 H11A 109.3 2_565 .
C10 C11 H11B 109.3 . .
C10 C11 H11B 109.3 2_565 .
H11A C11 H11B 108.0 . .
Cl14 C12 Cl13 110.5(4) . .
Cl14 C12 H12A 109.6 . .
Cl13 C12 H12A 109.6 . .
Cl14 C12 H12B 109.6 . .
Cl13 C12 H12B 109.6 . .
H12A C12 H12B 108.1 . .

loop_
_geom_bond_atom_site_label_1
_geom_bond_atom_site_label_2
_geom_bond_distance
_geom_bond_site_symmetry_2
Pd1 F2 2.065(3) 2_565
Pd1 F2 2.065(3) .
Pd1 P3 2.2241(15) .
Pd1 P3 2.2241(15) 2_565
P3 C10 1.823(4) .
P3 C4 1.844(5) .
P3 C7 1.845(5) .
C4 C5 1.530(7) .
C4 C6 1.536(7) .
C4 H4 1.0000 .
C5 H5A 0.9800 .
C5 H5B 0.9800 .
C5 H5C 0.9800 .
C6 H6A 0.9800 .
C6 H6B 0.9800 .
C6 H6C 0.9800 .
C7 C8 1.531(7) .
C7 C9 1.531(7) .
C7 H7 1.0000 .
C8 H8A 0.9800 .
C8 H8B 0.9800 .
C8 H8C 0.9800 .
C9 H9A 0.9800 .
C9 H9B 0.9800 .
C9 H9C 0.9800 .
C10 C11 1.545(6) .
C10 H10A 0.9900 .
C10 H10B 0.9900 .
C11 C10 1.545(6) 2_565
C11 H11A 0.9900 .
C11 H11B 0.9900 .
C12 Cl14 1.763(8) .
C12 Cl13 1.786(7) .
C12 H12A 0.9900 .
C12 H12B 0.9900 .
